data_7707818
loop_
_publ_author_name
'Bhowmick, Indrani'
'Newell, Brian S.'
'Shores, Matthew P.'

_publ_section_title
;
 A systematic study of the influence of ligand field on the slow magnetic
 dynamics of Co(ii)-diimine compounds.
;
_journal_issue 31
_journal_name_full 'Dalton transactions (Cambridge, England : 2003)'
_journal_page_first 10737
_journal_page_last 10748
_journal_paper_doi 10.1039/d0dt01597k
_journal_volume 50
_journal_year 2021
_chemical_formula_moiety 'C8 H14 Cl2 Co N4'
_chemical_formula_sum 'C8 H14 Cl2 Co N4'
_chemical_formula_weight 296.06
_chemical_name_common msn364
_space_group_crystal_system monoclinic
_space_group_IT_number 15
_space_group_name_Hall '-C 2yc'
_space_group_name_H-M_alt 'C 1 2/c 1'
_atom_sites_solution_hydrogens geom
_audit_update_record
;
2021-05-19 deposited with the CCDC.	2021-07-06 downloaded from the CCDC.
;
_cell_angle_alpha 90
_cell_angle_beta 121.725(4)
_cell_angle_gamma 90
_cell_formula_units_Z 4
_cell_length_a 17.4708(16)
_cell_length_b 7.9414(7)
_cell_length_c 9.9424(9)
_cell_measurement_reflns_used 9907
_cell_measurement_temperature 120.(2)
_cell_measurement_theta_max 33.2050
_cell_measurement_theta_min 2.7416
_cell_volume 1173.32(19)
_computing_cell_refinement 'SAINT V8.40B (Bruker Nano, Inc., 2019)'
_computing_data_collection 'Bruker Instrument Service V6.2.6 (Bruker AXS Inc., 2017)'
_computing_data_reduction 'SAINT V8.40B (Bruker Nano, Inc., 2019)'
_computing_molecular_graphics 'shelXle (C.B. Huebschle, rev 994)'
_computing_publication_material 'APEX3 v2019.1-0'
_computing_structure_refinement 'SHELXL-2018/3 (Sheldrick, 2018)'
_computing_structure_solution 'SHELXT 2014/5 (Sheldrick, 2014)'
_diffrn_ambient_temperature 120.(2)
_diffrn_detector_area_resol_mean 8.3333
_diffrn_measured_fraction_theta_full 1.000
_diffrn_measured_fraction_theta_max 1.000
_diffrn_measurement_device_type 'Bruker D8 Kappa APEXII'
_diffrn_measurement_method '\f and \w scans'
_diffrn_radiation_monochromator graphite
_diffrn_radiation_type 'Mo K\a'
_diffrn_radiation_wavelength 0.71073
_diffrn_reflns_av_R_equivalents 0.0206
_diffrn_reflns_av_unetI/netI 0.0093
_diffrn_reflns_limit_h_max 24
_diffrn_reflns_limit_h_min -24
_diffrn_reflns_limit_k_max 11
_diffrn_reflns_limit_k_min -11
_diffrn_reflns_limit_l_max 14
_diffrn_reflns_limit_l_min -14
_diffrn_reflns_number 19163
_diffrn_reflns_theta_full 25.24
_diffrn_reflns_theta_max 30.50
_diffrn_reflns_theta_min 2.74
_diffrn_source 'sealed tube'
_diffrn_source_type 'Siemans KFF Mo2K-90'
_exptl_absorpt_coefficient_mu 1.890
_exptl_absorpt_correction_T_max 0.68
_exptl_absorpt_correction_T_min 0.54
_exptl_absorpt_correction_type 'Numerical Mu From Formula'
_exptl_absorpt_process_details
;
SADABS-2016/2 - Bruker AXS area detector scaling and absorption correction
;
_exptl_crystal_colour 'translucent dark blue'
_exptl_crystal_density_diffrn 1.676
_exptl_crystal_density_method 'not measured'
_exptl_crystal_description rod
_exptl_crystal_F_000 604
_exptl_crystal_size_max 0.349
_exptl_crystal_size_mid 0.318
_exptl_crystal_size_min 0.224
_refine_diff_density_max 0.952
_refine_diff_density_min -0.942
_refine_ls_extinction_method none
_refine_ls_goodness_of_fit_ref 1.135
_refine_ls_hydrogen_treatment constr
_refine_ls_matrix_type full
_refine_ls_number_parameters 75
_refine_ls_number_reflns 1798
_refine_ls_number_restraints 0
_refine_ls_restrained_S_all 1.135
_refine_ls_R_factor_all 0.0256
_refine_ls_R_factor_gt 0.0251
_refine_ls_shift/su_max 0.001
_refine_ls_shift/su_mean 0.000
_refine_ls_structure_factor_coef Fsqd
_refine_ls_weighting_details 'w=1/[\s^2^(Fo^2^)+(0.0387P)^2^+1.5953P] where P=(Fo^2^+2Fc^2^)/3'
_refine_ls_weighting_scheme calc
_refine_ls_wR_factor_gt 0.0718
_refine_ls_wR_factor_ref 0.0721
_reflns_Friedel_coverage 0.000
_reflns_number_gt 1752
_reflns_number_total 1798
_reflns_threshold_expression 'I > 2\s(I)'
_cod_data_source_file d0dt01597k2.cif
_cod_data_source_block msn364
_cod_depositor_comments 'Adding full bibliography for 7707815--7707819.cif.'
_cod_database_code 7707818

loop_
_space_group_symop_operation_xyz
'x, y, z'
'-x, y, -z+1/2'
'x+1/2, y+1/2, z'
'-x+1/2, y+1/2, -z+1/2'
'-x, -y, -z'
'x, -y, z-1/2'
'-x+1/2, -y+1/2, -z'
'x+1/2, -y+1/2, z-1/2'

loop_
_atom_site_type_symbol
_atom_site_label
_atom_site_fract_x
_atom_site_fract_y
_atom_site_fract_z
_atom_site_U_iso_or_equiv
_atom_site_adp_type
_atom_site_calc_flag
_atom_site_refinement_flags_adp
_atom_site_refinement_flags_occupancy
_atom_site_refinement_flags_posn
_atom_site_occupancy
_atom_site_disorder_assembly
_atom_site_disorder_group
Co Co1 0.5 0.18617(3) 0.75 0.01318(9) Uani d T P S 0.9682(16) A 1
Co Co2 0.5 0.8456(14) 0.75 0.026(3) Uani d T P S 0.0318(16) A 2
Cl Cl1 0.39411(2) 0.02141(4) 0.55643(4) 0.02292(11) Uani d . . . 1.0 . .
N N1 0.56566(7) 0.37692(14) 0.72004(14) 0.0139(2) Uani d . . . 1.0 . .
H H2 0.532612 0.286685 0.703596 0.017 Uiso calc U P R 0.9682(16) A 1
N N2 0.58598(8) 0.66797(14) 0.77132(15) 0.0144(2) Uani d . . . 1.0 . .
H H1 0.564718 0.76005 0.789284 0.017 Uiso calc U P R 0.0318(16) A 2
C C1 0.64910(9) 0.36796(17) 0.71761(17) 0.0167(2) Uani d . . . 1.0 . .
H H1A 0.6434 0.277837 0.644084 0.02 Uiso calc U . R 1.0 . .
H H1AB 0.699961 0.33877 0.824543 0.02 Uiso calc U . R 1.0 . .
C C2 0.66885(9) 0.53444(17) 0.66591(16) 0.0165(2) Uani d . . . 1.0 . .
H H2A 0.728208 0.528579 0.675802 0.02 Uiso calc U . R 1.0 . .
H H2AB 0.622571 0.556328 0.553689 0.02 Uiso calc U . R 1.0 . .
C C3 0.66887(9) 0.67633(16) 0.76820(17) 0.0153(2) Uani d . . . 1.0 . .
H H3A 0.721842 0.665747 0.876945 0.018 Uiso calc U . R 1.0 . .
H H3AB 0.6725 0.786175 0.724785 0.018 Uiso calc U . R 1.0 . .
C C4 0.54239(8) 0.52251(15) 0.74727(14) 0.0112(2) Uani d . . . 1.0 . .

loop_
_atom_site_aniso_label
_atom_site_aniso_U_11
_atom_site_aniso_U_22
_atom_site_aniso_U_33
_atom_site_aniso_U_12
_atom_site_aniso_U_13
_atom_site_aniso_U_23
Co1 0.01065(13) 0.00537(12) 0.01812(14) 0 0.00385(10) 0
Co2 0.019(5) 0.024(5) 0.029(5) 0 0.009(4) 0
Cl1 0.02229(18) 0.01124(16) 0.01954(18) -0.00528(11) 0.00020(13) 0.00112(11)
N1 0.0116(4) 0.0083(5) 0.0208(5) -0.0011(3) 0.0079(4) -0.0025(4)
N2 0.0147(5) 0.0084(5) 0.0224(5) -0.0018(4) 0.0113(4) -0.0014(4)
C1 0.0137(5) 0.0120(5) 0.0252(6) 0.0003(4) 0.0109(5) -0.0030(5)
C2 0.0156(5) 0.0169(6) 0.0185(6) -0.0003(4) 0.0100(5) -0.0015(5)
C3 0.0134(5) 0.0120(5) 0.0215(6) -0.0021(4) 0.0100(5) -0.0010(4)
C4 0.0098(5) 0.0089(5) 0.0128(5) 0.0002(4) 0.0045(4) 0.0004(4)

loop_
_atom_type_symbol
_atom_type_description
_atom_type_scat_dispersion_real
_atom_type_scat_dispersion_imag
_atom_type_scat_source
C C 0.0033 0.0016 'International Tables Vol C Tables 4.2.6.8 and 6.1.1.4'
H H 0.0000 0.0000 'International Tables Vol C Tables 4.2.6.8 and 6.1.1.4'
Cl Cl 0.1484 0.1585 'International Tables Vol C Tables 4.2.6.8 and 6.1.1.4'
Co Co 0.3494 0.9721 'International Tables Vol C Tables 4.2.6.8 and 6.1.1.4'
N N 0.0061 0.0033 'International Tables Vol C Tables 4.2.6.8 and 6.1.1.4'

loop_
_geom_angle_atom_site_label_1
_geom_angle_atom_site_label_2
_geom_angle_atom_site_label_3
_geom_angle_site_symmetry_1
_geom_angle_site_symmetry_3
_geom_angle
_geom_angle_publ_flag
N1 Co1 N1 . 2_656 82.49(6) ?
N1 Co1 Cl1 . . 125.80(3) ?
N1 Co1 Cl1 2_656 . 106.67(3) ?
N1 Co1 Cl1 . 2_656 106.67(3) ?
N1 Co1 Cl1 2_656 2_656 125.80(3) ?
Cl1 Co1 Cl1 . 2_656 109.14(2) ?
N1 Co1 H2 . 2_656 88.81(8) ?
N1 Co1 H2 2_656 2_656 12.67(2) ?
Cl1 Co1 H2 . 2_656 111.72(5) ?
Cl1 Co1 H2 2_656 2_656 113.47(6) ?
N2 Co2 N2 . 2_656 89.7(4) ?
N2 Co2 Cl1 . 1_565 138.32(8) ?
N2 Co2 Cl1 2_656 1_565 96.36(4) ?
N2 Co2 Cl1 . 2_666 96.36(4) ?
N2 Co2 Cl1 2_656 2_666 138.32(8) ?
Cl1 Co2 Cl1 1_565 2_666 105.6(4) ?
N2 Co2 H1 . 2_656 99.4(7) ?
N2 Co2 H1 2_656 2_656 14.13(19) ?
Cl1 Co2 H1 1_565 2_656 82.28(19) ?
Cl1 Co2 H1 2_666 2_656 145.27(11) ?
Co1 Cl1 Co2 . 1_545 72.6(2) ?
C4 N1 C1 . . 117.84(11) ?
C4 N1 Co1 . . 111.90(8) ?
C1 N1 Co1 . . 127.72(8) ?
C4 N1 H2 . . 121.1 ?
C1 N1 H2 . . 121.1 ?
Co1 N1 H2 . . 17.5 ?
C4 N2 C3 . . 120.83(10) ?
C4 N2 Co2 . . 105.5(2) ?
C3 N2 Co2 . . 131.6(2) ?
C4 N2 H1 . . 119.6 ?
C3 N2 H1 . . 119.6 ?
Co2 N2 H1 . . 19.4 ?
N1 C1 C2 . . 111.45(11) ?
N1 C1 H1A . . 109.3 ?
C2 C1 H1A . . 109.3 ?
N1 C1 H1AB . . 109.3 ?
C2 C1 H1AB . . 109.3 ?
H1A C1 H1AB . . 108.0 ?
C3 C2 C1 . . 109.80(11) ?
C3 C2 H2A . . 109.7 ?
C1 C2 H2A . . 109.7 ?
C3 C2 H2AB . . 109.7 ?
C1 C2 H2AB . . 109.7 ?
H2A C2 H2AB . . 108.2 ?
N2 C3 C2 . . 109.17(10) ?
N2 C3 H3A . . 109.8 ?
C2 C3 H3A . . 109.8 ?
N2 C3 H3AB . . 109.8 ?
C2 C3 H3AB . . 109.8 ?
H3A C3 H3AB . . 108.3 ?
N1 C4 N2 . . 126.56(11) ?
N1 C4 C4 . 2_656 115.30(7) ?
N2 C4 C4 . 2_656 118.14(7) ?

loop_
_geom_bond_atom_site_label_1
_geom_bond_atom_site_label_2
_geom_bond_site_symmetry_2
_geom_bond_distance
_geom_bond_publ_flag
Co1 N1 . 2.0147(11) ?
Co1 N1 2_656 2.0147(11) ?
Co1 Cl1 . 2.2570(4) ?
Co1 Cl1 2_656 2.2570(4) ?
Co1 H2 2_656 1.2045(11) ?
Co2 N2 . 1.989(8) ?
Co2 N2 2_656 1.989(8) ?
Co2 Cl1 1_565 2.309(7) ?
Co2 Cl1 2_666 2.309(7) ?
Co2 H1 2_656 1.195(6) ?
N1 C4 . 1.3004(15) ?
N1 C1 . 1.4722(16) ?
N1 H2 . 0.88 ?
N2 C4 . 1.3342(15) ?
N2 C3 . 1.4662(16) ?
N2 H1 . 0.88 ?
C1 C2 . 1.5224(19) ?
C1 H1A . 0.99 ?
C1 H1AB . 0.99 ?
C2 C3 . 1.5177(19) ?
C2 H2A . 0.99 ?
C2 H2AB . 0.99 ?
C3 H3A . 0.99 ?
C3 H3AB . 0.99 ?
C4 C4 2_656 1.510(2) ?

loop_
_geom_hbond_atom_site_label_D
_geom_hbond_atom_site_label_H
_geom_hbond_atom_site_label_A
_geom_hbond_site_symmetry_A
_geom_hbond_distance_DH
_geom_hbond_distance_HA
_geom_hbond_distance_DA
_geom_hbond_angle_DHA
_geom_hbond_publ_flag
N1 H2^a Cl1 . 0.88 2.95 3.8043(11) 163.8 ?
N1 H2^a Cl1 2_656 0.88 2.93 3.4295(12) 118.2 ?
N2 H1^b Cl1 2_666 0.88 2.45 3.2102(12) 144.5 ?
C1 H1A Cl1 5_656 0.99 2.95 3.9233(14) 169.5 ?
C3 H3A Cl1 8_556 0.99 2.97 3.7820(14) 140.3 ?
C3 H3AB Cl1 5_666 0.99 2.84 3.6953(14) 144.6 ?

loop_
_geom_torsion_atom_site_label_1
_geom_torsion_atom_site_label_2
_geom_torsion_atom_site_label_3
_geom_torsion_atom_site_label_4
_geom_torsion_site_symmetry_1
_geom_torsion_site_symmetry_2
_geom_torsion_site_symmetry_3
_geom_torsion_site_symmetry_4
_geom_torsion
_geom_torsion_publ_flag
C4 N1 C1 C2 . . . . -28.77(17) ?
Co1 N1 C1 C2 . . . . 170.88(9) ?
N1 C1 C2 C3 . . . . 53.63(15) ?
C4 N2 C3 C2 . . . . 25.82(17) ?
Co2 N2 C3 C2 . . . . -135.43(12) ?
C1 C2 C3 N2 . . . . -50.99(14) ?
C1 N1 C4 N2 . . . . 1.1(2) ?
Co1 N1 C4 N2 . . . . 164.47(11) ?
C1 N1 C4 C4 . . . 2_656 -178.37(13) ?
Co1 N1 C4 C4 . . . 2_656 -15.03(17) ?
C3 N2 C4 N1 . . . . 0.3(2) ?
Co2 N2 C4 N1 . . . . 165.83(12) ?
C3 N2 C4 C4 . . . 2_656 179.75(13) ?
Co2 N2 C4 C4 . . . 2_656 -14.68(17) ?
